data_4518925
loop_
_publ_author_name
'Huang, Qian-Wei'
'Qi, Ting'
'Liu, Yue'
'Zhang, Xiang'
'Li, Qing-Zhu'
'Gou, Chuan'
'Tao, Ying-Mao'
'Leng, Hai-Jun'
'Li, Jun-Long'

_publ_section_title
;
 Lewis Acid/Br\/onsted Base-Assisted Palladium Catalysis: Stereoselective
 Construction of Skeletally Diverse Spiro-Ketolactams from Vinylethylene
 Carbonates
;
_journal_name_full 'ACS Catalysis'
_journal_page_first 10148
_journal_page_last 10158
_journal_paper_doi 10.1021/acscatal.1c01724
_journal_year 2021
_chemical_formula_moiety 'C28 H24 Cl N O3, C H Cl3'
_chemical_formula_sum 'C29 H25 Cl4 N O3'
_chemical_formula_weight 577.30
_space_group_crystal_system triclinic
_space_group_IT_number 2
_space_group_name_Hall '-P 1'
_space_group_name_H-M_alt 'P -1'
_atom_sites_solution_hydrogens geom
_atom_sites_solution_primary direct
_audit_creation_date 2019-12-17
_audit_creation_method
;
Olex2 1.2
(compiled 2018.05.29 svn.r3508 for OlexSys, GUI svn.r5506)
;
_cell_angle_alpha 82.201(4)
_cell_angle_beta 85.137(5)
_cell_angle_gamma 66.119(6)
_cell_formula_units_Z 2
_cell_length_a 10.2188(7)
_cell_length_b 10.9667(6)
_cell_length_c 13.7130(7)
_cell_measurement_reflns_used 5009
_cell_measurement_temperature 294.0(3)
_cell_measurement_theta_max 71.3760
_cell_measurement_theta_min 4.4540
_cell_volume 1391.45(16)
_computing_cell_refinement 'CrysAlisPro 1.171.39.46e (Rigaku OD, 2018)'
_computing_data_collection 'CrysAlisPro 1.171.39.46e (Rigaku OD, 2018)'
_computing_data_reduction 'CrysAlisPro 1.171.39.46e (Rigaku OD, 2018)'
_computing_molecular_graphics 'Olex2 (Dolomanov et al., 2009)'
_computing_publication_material 'Olex2 (Dolomanov et al., 2009)'
_computing_structure_refinement 'ShelXL (Sheldrick, 2015)'
_computing_structure_solution 'ShelXT (Sheldrick, 2015)'
_diffrn_ambient_environment air
_diffrn_ambient_temperature 294.0(3)
_diffrn_detector 'CCD plate'
_diffrn_detector_area_resol_mean 15.9595
_diffrn_detector_type EosS2
_diffrn_measured_fraction_theta_full 0.999
_diffrn_measured_fraction_theta_max 0.983
_diffrn_measurement_details
;
List of Runs (angles in degrees, time in seconds):

  # Type    Start    End  Width  t~exp~   \w     \q     \k     \f   Frames
--------------------------------------------------------------------------
  1  \w    -53.00  31.00   1.00    4.69    --  -36.54  57.00 150.00   84
  2  \w    -90.00  -2.00   1.00    4.69    --  -36.54 125.00 150.00   88
  3  \w   -104.00 -10.00   1.00    4.69    --  -36.54 -77.00  30.00   94
  4  \w   -104.00 -10.00   1.00    4.69    --  -36.54 -77.00-150.00   94
  5  \w   -104.00 -20.00   1.00    4.69    --  -36.54 -57.00 -90.00   84
  6  \w     23.00  90.00   1.00    4.69    --   36.54-125.00  60.00   67
  7  \w     20.00 104.00   1.00    4.69    --   36.54  57.00  60.00   84
  8  \w     20.00 104.00   1.00    4.69    --   36.54  57.00 -30.00   84
  9  \w     39.00 124.00   1.00   18.78    --  106.21 -61.00  30.00   85
 10  \w     37.00 109.00   1.00   18.78    --  106.21 -94.00   0.00   72
 11  \w     57.00 150.00   1.00   18.78    --  106.21 178.00 -30.00   93
 12  \w     36.00 113.00   1.00   18.78    --  106.21-111.00 120.00   77
 13  \w     36.00 113.00   1.00   18.78    --  106.21-113.00 -51.00   77
 14  \w     38.00 124.00   1.00   18.78    --  106.21 -45.00-180.00   86
 15  \w     88.00 173.00   1.00   18.78    --  106.21  61.00 150.00   85
 16  \w     36.00 128.00   1.00   18.78    --  106.21 -30.00 120.00   92
 17  \w    100.00 176.00   1.00   18.78    --  106.21 111.00  90.00   76
 18  \w     38.00 124.00   1.00   18.78    --  106.21 -45.00 -60.00   86
 19  \w     79.00 174.00   1.00   18.78    --  106.21  77.00  90.00   95
 20  \w     39.00 133.00   1.00   18.78    --  106.21 -77.00 150.00   94
 21  \w     37.00 175.00   1.00   18.78    --  106.21   0.00 -60.00  138
 22  \w    -53.00  31.00   1.00    4.69    --  -36.54  57.00  60.00   84
 23  \w   -106.00 -18.00   1.00    4.69    --  -36.54 -38.00  90.00   88
 24  \w    -63.00  31.00   1.00    4.69    --  -36.54  77.00 -60.00   94
 25  \w     10.00 100.00   1.00    4.69    --   36.54  77.00-180.00   90
 26  \w     10.00 104.00   1.00    4.69    --   36.54  77.00   0.00   94
 27  \w     10.00 104.00   1.00    4.69    --   36.54  77.00 120.00   94
;
_diffrn_measurement_device 'four-circle diffractometer'
_diffrn_measurement_device_type 'New Gemini, Dual, Cu at home/near, EosS2'
_diffrn_measurement_method '\w scans'
_diffrn_orient_matrix_type 'CrysAlisPro convention (1999,Acta A55,543-557)'
_diffrn_orient_matrix_UB_11 -0.0336004000
_diffrn_orient_matrix_UB_12 -0.0274006000
_diffrn_orient_matrix_UB_13 0.1104313000
_diffrn_orient_matrix_UB_21 -0.1563566000
_diffrn_orient_matrix_UB_22 0.1004388000
_diffrn_orient_matrix_UB_23 -0.0141407000
_diffrn_orient_matrix_UB_31 -0.0404525000
_diffrn_orient_matrix_UB_32 -0.1142753000
_diffrn_orient_matrix_UB_33 -0.0218312000
_diffrn_radiation_monochromator graphite
_diffrn_radiation_probe x-ray
_diffrn_radiation_type CuK\a
_diffrn_radiation_wavelength 1.54184
_diffrn_reflns_av_R_equivalents 0.0534
_diffrn_reflns_av_unetI/netI 0.0374
_diffrn_reflns_Laue_measured_fraction_full 0.999
_diffrn_reflns_Laue_measured_fraction_max 0.983
_diffrn_reflns_limit_h_max 12
_diffrn_reflns_limit_h_min -12
_diffrn_reflns_limit_k_max 8
_diffrn_reflns_limit_k_min -13
_diffrn_reflns_limit_l_max 16
_diffrn_reflns_limit_l_min -16
_diffrn_reflns_number 14988
_diffrn_reflns_point_group_measured_fraction_full 0.999
_diffrn_reflns_point_group_measured_fraction_max 0.983
_diffrn_reflns_theta_full 67.684
_diffrn_reflns_theta_max 71.574
_diffrn_reflns_theta_min 4.437
_diffrn_source 'fine-focus sealed X-ray tube'
_diffrn_source_type 'Enhance (Cu) X-ray Source'
_exptl_absorpt_coefficient_mu 4.121
_exptl_absorpt_correction_T_max 1.00000
_exptl_absorpt_correction_T_min 0.22367
_exptl_absorpt_correction_type multi-scan
_exptl_absorpt_process_details
;
CrysAlisPro 1.171.39.46e (Rigaku Oxford Diffraction, 2018)
Empirical absorption correction using spherical harmonics,
 implemented in SCALE3 ABSPACK scaling algorithm.
;
_exptl_crystal_colour 'clear light colourless'
_exptl_crystal_colour_lustre clear
_exptl_crystal_colour_modifier light
_exptl_crystal_colour_primary colourless
_exptl_crystal_density_diffrn 1.378
_exptl_crystal_description needle
_exptl_crystal_F_000 596
_exptl_crystal_size_max 0.7
_exptl_crystal_size_mid 0.25
_exptl_crystal_size_min 0.15
_refine_diff_density_max 0.904
_refine_diff_density_min -0.596
_refine_diff_density_rms 0.072
_refine_ls_extinction_method none
_refine_ls_goodness_of_fit_ref 1.045
_refine_ls_hydrogen_treatment constr
_refine_ls_matrix_type full
_refine_ls_number_parameters 334
_refine_ls_number_reflns 5331
_refine_ls_number_restraints 0
_refine_ls_restrained_S_all 1.045
_refine_ls_R_factor_all 0.0863
_refine_ls_R_factor_gt 0.0753
_refine_ls_shift/su_max 0.000
_refine_ls_shift/su_mean 0.000
_refine_ls_structure_factor_coef Fsqd
_refine_ls_weighting_details 'w=1/[\s^2^(Fo^2^)+(0.1459P)^2^+0.5880P] where P=(Fo^2^+2Fc^2^)/3'
_refine_ls_weighting_scheme calc
_refine_ls_wR_factor_gt 0.2195
_refine_ls_wR_factor_ref 0.2379
_reflns_Friedel_coverage 0.000
_reflns_number_gt 4290
_reflns_number_total 5331
_reflns_threshold_expression 'I > 2\s(I)'
_cod_data_source_file cs1c01724_si_003.cif
_cod_data_source_block ljl-hqw-1216
_cod_original_cell_volume 1391.45(15)
_cod_database_code 4518925
_shelx_shelxl_version_number 2014/7
_shelx_space_group_comment
;
The symmetry employed for this shelxl refinement is uniquely defined
by the following loop, which should always be used as a source of
symmetry information in preference to the above space-group names.
They are only intended as comments.
;
_reflns_odcompleteness_completeness 99.90
_reflns_odcompleteness_iscentric 1
_reflns_odcompleteness_theta 66.97
_olex2_refinement_description
;
1. Fixed Uiso
 At 1.2 times of:
  All C(H) groups, All C(H,H) groups
2.a Ternary CH refined with riding coordinates:
 C00C(H00C), C00E(H00E), C00G(H00G), C00V(H00V)
2.b Secondary CH2 refined with riding coordinates:
 C00F(H00A,H00B), C00K(H00D,H00F), C00L(H00H,H00I)
2.c Aromatic/amide H refined with riding coordinates:
 C00M(H00M), C00N(H00N), C00O(H00O), C00P(H00P), C00Q(H00Q), C00R(H00R),
 C00S(H00S), C00T(H00T), C00U(H00U), C00W(H00W), C00X(H00X), C00Y(H00Y),
 C00Z(H00Z), C010(H010), C011(H011)
;
_olex2_date_sample_data_collection 2019-12-16
_olex2_submission_special_instructions 'No special instructions were received'
_oxdiff_exptl_absorpt_empirical_details
;
Empirical correction (ABSPACK) includes:
- Absorption correction using spherical harmonics
- Frame scaling
- Detector area scaling
;
_oxdiff_exptl_absorpt_empirical_full_max 3.155
_oxdiff_exptl_absorpt_empirical_full_min 0.566

loop_
_space_group_symop_operation_xyz
'x, y, z'
'-x, -y, -z'

loop_
_atom_site_label
_atom_site_type_symbol
_atom_site_fract_x
_atom_site_fract_y
_atom_site_fract_z
_atom_site_U_iso_or_equiv
_atom_site_adp_type
_atom_site_occupancy
_atom_site_site_symmetry_order
_atom_site_calc_flag
_atom_site_refinement_flags_posn
_atom_site_refinement_flags_adp
_atom_site_refinement_flags_occupancy
_atom_site_disorder_assembly
_atom_site_disorder_group
Cl01 Cl 0.90663(10) 0.91030(9) 0.45863(7) 0.0677(3) Uani 1 1 d . . . . .
Cl02 Cl 0.74146(13) 0.08629(12) 0.66963(10) 0.0963(4) Uani 1 1 d . . . . .
Cl03 Cl 0.85691(16) 0.22054(14) 0.77898(11) 0.1041(4) Uani 1 1 d . . . . .
O004 O 0.6270(2) 0.89729(19) 0.41546(16) 0.0508(5) Uani 1 1 d . . . . .
Cl00 Cl 0.6023(3) 0.1770(4) 0.8506(2) 0.1944(12) Uani 1 1 d . . . . .
O006 O 0.7519(2) 0.4851(2) 0.54294(19) 0.0635(6) Uani 1 1 d . . . . .
O007 O 0.4957(3) 0.4471(2) 0.61801(19) 0.0650(6) Uani 1 1 d . . . . .
N008 N 0.4032(3) 0.6771(2) 0.60505(18) 0.0479(5) Uani 1 1 d . . . . .
C009 C 0.6410(3) 0.5755(3) 0.5611(2) 0.0469(6) Uani 1 1 d . . . . .
C00A C 0.5062(3) 0.5555(3) 0.5991(2) 0.0482(6) Uani 1 1 d . . . . .
C00B C 0.6068(3) 0.7258(3) 0.5476(2) 0.0448(6) Uani 1 1 d . . . . .
C00C C 0.6267(3) 0.7659(3) 0.4395(2) 0.0452(6) Uani 1 1 d . . . . .
H00C H 0.5749 0.7402 0.3946 0.054 Uiso 1 1 calc R . . . .
C00D C 0.7567(3) 0.7822(3) 0.3973(2) 0.0473(6) Uani 1 1 d . . . . .
C00E C 0.7018(3) 0.7645(3) 0.6097(2) 0.0496(6) Uani 1 1 d . . . . .
H00E H 0.6689 0.8624 0.5986 0.060 Uiso 1 1 calc R . . . .
C00F C 0.4468(3) 0.7886(3) 0.5788(2) 0.0482(6) Uani 1 1 d . . . . .
H00A H 0.4331 0.8385 0.6348 0.058 Uiso 1 1 calc R . . . .
H00B H 0.3910 0.8490 0.5250 0.058 Uiso 1 1 calc R . . . .
C00G C 0.8788(3) 0.7564(3) 0.4643(2) 0.0506(6) Uani 1 1 d . . . . .
H00G H 0.9657 0.6887 0.4375 0.061 Uiso 1 1 calc R . . . .
C00H C 0.6855(4) 0.7286(3) 0.7196(2) 0.0563(7) Uani 1 1 d . . . . .
C00I C 0.2188(3) 0.7303(3) 0.7401(2) 0.0565(7) Uani 1 1 d . . . . .
C00J C 0.7938(3) 0.7642(4) 0.2910(2) 0.0565(7) Uani 1 1 d . . . . .
C00K C 0.8575(3) 0.7058(3) 0.5706(2) 0.0559(7) Uani 1 1 d . . . . .
H00D H 0.9161 0.7274 0.6117 0.067 Uiso 1 1 calc R . . . .
H00F H 0.8910 0.6089 0.5765 0.067 Uiso 1 1 calc R . . . .
C00L C 0.2560(3) 0.6997(4) 0.6351(3) 0.0588(7) Uani 1 1 d . . . . .
H00H H 0.2398 0.6205 0.6268 0.071 Uiso 1 1 calc R . . . .
H00I H 0.1923 0.7739 0.5920 0.071 Uiso 1 1 calc R . . . .
C00M C 0.6030(5) 0.8279(4) 0.7784(3) 0.0707(9) Uani 1 1 d . . . . .
H00M H 0.5586 0.9159 0.7498 0.085 Uiso 1 1 calc R . . . .
C00N C 0.7507(5) 0.5979(4) 0.7650(3) 0.0717(9) Uani 1 1 d . . . . .
H00N H 0.8073 0.5297 0.7274 0.086 Uiso 1 1 calc R . . . .
C00O C 0.7790(5) 0.8724(5) 0.2210(3) 0.0757(10) Uani 1 1 d . . . . .
H00O H 0.7476 0.9582 0.2401 0.091 Uiso 1 1 calc R . . . .
C00P C 0.0849(5) 0.8175(5) 0.7641(3) 0.0865(13) Uani 1 1 d . . . . .
H00P H 0.0189 0.8599 0.7149 0.104 Uiso 1 1 calc R . . . .
C00Q C 0.6505(6) 0.6679(5) 0.9226(3) 0.0878(13) Uani 1 1 d . . . . .
H00Q H 0.6391 0.6477 0.9900 0.105 Uiso 1 1 calc R . . . .
C00R C 0.8420(5) 0.6378(5) 0.2618(3) 0.0794(11) Uani 1 1 d . . . . .
H00R H 0.8544 0.5642 0.3083 0.095 Uiso 1 1 calc R . . . .
C00S C 0.5856(6) 0.7980(5) 0.8793(3) 0.0896(13) Uani 1 1 d . . . . .
H00S H 0.5301 0.8659 0.9175 0.108 Uiso 1 1 calc R . . . .
C00T C 0.3153(5) 0.6682(6) 0.8142(3) 0.0908(14) Uani 1 1 d . . . . .
H00T H 0.4070 0.6070 0.7995 0.109 Uiso 1 1 calc R . . . .
C00U C 0.7325(6) 0.5679(5) 0.8653(3) 0.0868(12) Uani 1 1 d . . . . .
H00U H 0.7758 0.4799 0.8942 0.104 Uiso 1 1 calc R . . . .
C00V C 0.6979(5) 0.2119(4) 0.7478(3) 0.0813(11) Uani 1 1 d . . . . .
H00V H 0.6378 0.2981 0.7126 0.098 Uiso 1 1 calc R . . . .
C00W C 0.8111(6) 0.8528(7) 0.1224(3) 0.0975(15) Uani 1 1 d . . . . .
H00W H 0.8021 0.9255 0.0758 0.117 Uiso 1 1 calc R . . . .
C00X C 0.8557(6) 0.7280(8) 0.0934(4) 0.1043(18) Uani 1 1 d . . . . .
H00X H 0.8747 0.7163 0.0270 0.125 Uiso 1 1 calc R . . . .
C00Y C 0.8726(6) 0.6196(7) 0.1613(4) 0.1028(17) Uani 1 1 d . . . . .
H00Y H 0.9042 0.5343 0.1413 0.123 Uiso 1 1 calc R . . . .
C00Z C 0.1415(7) 0.7842(7) 0.9330(4) 0.1099(18) Uani 1 1 d . . . . .
H00Z H 0.1154 0.8030 0.9977 0.132 Uiso 1 1 calc R . . . .
C010 C 0.2754(6) 0.6971(8) 0.9106(3) 0.113(2) Uani 1 1 d . . . . .
H010 H 0.3412 0.6562 0.9601 0.136 Uiso 1 1 calc R . . . .
C011 C 0.0449(7) 0.8445(6) 0.8604(4) 0.120(2) Uani 1 1 d . . . . .
H011 H -0.0477 0.9035 0.8756 0.144 Uiso 1 1 calc R . . . .

loop_
_atom_site_aniso_label
_atom_site_aniso_U_11
_atom_site_aniso_U_22
_atom_site_aniso_U_33
_atom_site_aniso_U_23
_atom_site_aniso_U_13
_atom_site_aniso_U_12
Cl01 0.0713(5) 0.0734(5) 0.0784(6) -0.0112(4) -0.0017(4) -0.0486(4)
Cl02 0.0904(8) 0.0894(7) 0.1122(9) -0.0285(6) -0.0255(6) -0.0293(6)
Cl03 0.1124(10) 0.1114(9) 0.1089(9) -0.0205(7) -0.0260(7) -0.0586(8)
O004 0.0495(11) 0.0457(10) 0.0578(11) -0.0012(8) -0.0006(8) -0.0211(8)
Cl00 0.171(2) 0.291(4) 0.1518(18) -0.085(2) 0.0751(16) -0.121(2)
O006 0.0539(13) 0.0503(11) 0.0821(16) -0.0160(10) -0.0091(11) -0.0124(10)
O007 0.0827(16) 0.0518(12) 0.0735(15) 0.0006(10) -0.0111(12) -0.0410(11)
N008 0.0502(13) 0.0504(12) 0.0502(13) -0.0083(10) -0.0004(10) -0.0268(10)
C009 0.0516(15) 0.0430(13) 0.0482(14) -0.0052(10) -0.0108(11) -0.0192(12)
C00A 0.0630(17) 0.0460(14) 0.0450(14) -0.0047(10) -0.0064(12) -0.0306(12)
C00B 0.0446(14) 0.0428(13) 0.0503(15) -0.0053(10) -0.0043(11) -0.0201(11)
C00C 0.0428(13) 0.0468(13) 0.0502(15) -0.0025(11) -0.0062(11) -0.0223(11)
C00D 0.0472(14) 0.0462(14) 0.0521(15) -0.0045(11) -0.0030(11) -0.0224(11)
C00E 0.0547(16) 0.0501(14) 0.0528(15) -0.0053(11) -0.0080(12) -0.0289(12)
C00F 0.0474(14) 0.0429(13) 0.0556(15) -0.0043(11) -0.0029(12) -0.0194(11)
C00G 0.0459(14) 0.0497(14) 0.0628(17) -0.0125(12) -0.0008(12) -0.0242(12)
C00H 0.0617(18) 0.0622(17) 0.0533(17) -0.0077(13) -0.0084(13) -0.0317(14)
C00I 0.0572(17) 0.0635(17) 0.0564(17) -0.0015(13) 0.0025(13) -0.0344(14)
C00J 0.0471(15) 0.0747(19) 0.0552(17) -0.0080(14) 0.0007(12) -0.0322(14)
C00K 0.0524(16) 0.0627(17) 0.0595(18) -0.0030(13) -0.0118(13) -0.0293(14)
C00L 0.0532(17) 0.0723(19) 0.0621(18) -0.0116(15) 0.0000(14) -0.0354(15)
C00M 0.088(3) 0.071(2) 0.061(2) -0.0169(16) 0.0001(17) -0.0372(19)
C00N 0.083(2) 0.071(2) 0.0571(19) -0.0018(15) -0.0107(17) -0.0277(18)
C00O 0.079(2) 0.087(3) 0.061(2) -0.0001(18) -0.0002(18) -0.036(2)
C00P 0.078(3) 0.093(3) 0.065(2) -0.0030(19) 0.0030(19) -0.013(2)
C00Q 0.107(3) 0.119(4) 0.0502(19) -0.004(2) -0.007(2) -0.058(3)
C00R 0.093(3) 0.089(3) 0.071(2) -0.0260(19) 0.013(2) -0.049(2)
C00S 0.109(3) 0.107(3) 0.063(2) -0.031(2) 0.012(2) -0.050(3)
C00T 0.063(2) 0.135(4) 0.062(2) -0.003(2) 0.0013(18) -0.029(2)
C00U 0.103(3) 0.093(3) 0.063(2) 0.009(2) -0.017(2) -0.041(2)
C00V 0.077(2) 0.075(2) 0.084(3) -0.0126(19) -0.020(2) -0.0169(19)
C00W 0.094(3) 0.143(5) 0.061(2) 0.005(3) -0.003(2) -0.058(3)
C00X 0.101(4) 0.182(6) 0.059(2) -0.028(3) 0.009(2) -0.084(4)
C00Y 0.112(4) 0.134(4) 0.091(3) -0.060(3) 0.026(3) -0.070(3)
C00Z 0.119(4) 0.153(5) 0.063(3) -0.017(3) 0.026(3) -0.064(4)
C010 0.098(4) 0.192(6) 0.054(2) 0.010(3) -0.006(2) -0.070(4)
C011 0.111(4) 0.124(4) 0.081(3) -0.013(3) 0.028(3) -0.006(3)

loop_
_atom_type_symbol
_atom_type_description
_atom_type_scat_dispersion_real
_atom_type_scat_dispersion_imag
_atom_type_scat_source
C C 0.0181 0.0091 'International Tables Vol C Tables 4.2.6.8 and 6.1.1.4'
H H 0.0000 0.0000 'International Tables Vol C Tables 4.2.6.8 and 6.1.1.4'
Cl Cl 0.3639 0.7018 'International Tables Vol C Tables 4.2.6.8 and 6.1.1.4'
N N 0.0311 0.0180 'International Tables Vol C Tables 4.2.6.8 and 6.1.1.4'
O O 0.0492 0.0322 'International Tables Vol C Tables 4.2.6.8 and 6.1.1.4'

loop_
_geom_angle_atom_site_label_1
_geom_angle_atom_site_label_2
_geom_angle_atom_site_label_3
_geom_angle
_geom_angle_site_symmetry_1
_geom_angle_site_symmetry_3
_geom_angle_publ_flag
C00C O004 C00D 61.46(17) . . ?
C00A N008 C00F 115.6(2) . . ?
C00A N008 C00L 123.2(3) . . ?
C00L N008 C00F 121.2(2) . . ?
O006 C009 C00A 123.4(3) . . ?
O006 C009 C00B 128.0(3) . . ?
C00A C009 C00B 108.5(2) . . ?
O007 C00A N008 127.4(3) . . ?
O007 C00A C009 125.7(3) . . ?
N008 C00A C009 106.8(2) . . ?
C009 C00B C00E 113.0(2) . . ?
C009 C00B C00F 103.0(2) . . ?
C00C C00B C009 107.7(2) . . ?
C00C C00B C00E 110.3(2) . . ?
C00C C00B C00F 110.1(2) . . ?
C00F C00B C00E 112.5(2) . . ?
O004 C00C C00B 115.3(2) . . ?
O004 C00C H00C 115.6 . . ?
O004 C00C C00D 59.59(17) . . ?
C00B C00C H00C 115.6 . . ?
C00D C00C C00B 123.0(2) . . ?
C00D C00C H00C 115.6 . . ?
O004 C00D C00C 58.94(17) . . ?
O004 C00D C00G 114.8(2) . . ?
O004 C00D C00J 114.7(2) . . ?
C00C C00D C00G 119.4(3) . . ?
C00C C00D C00J 118.0(2) . . ?
C00J C00D C00G 117.4(2) . . ?
C00B C00E H00E 106.8 . . ?
C00H C00E C00B 113.1(2) . . ?
C00H C00E H00E 106.8 . . ?
C00H C00E C00K 113.3(3) . . ?
C00K C00E C00B 109.6(2) . . ?
C00K C00E H00E 106.8 . . ?
N008 C00F C00B 106.1(2) . . ?
N008 C00F H00A 110.5 . . ?
N008 C00F H00B 110.5 . . ?
C00B C00F H00A 110.5 . . ?
C00B C00F H00B 110.5 . . ?
H00A C00F H00B 108.7 . . ?
Cl01 C00G H00G 107.8 . . ?
C00D C00G Cl01 108.0(2) . . ?
C00D C00G H00G 107.8 . . ?
C00K C00G Cl01 110.1(2) . . ?
C00K C00G C00D 115.1(2) . . ?
C00K C00G H00G 107.8 . . ?
C00M C00H C00E 119.8(3) . . ?
C00M C00H C00N 117.8(3) . . ?
C00N C00H C00E 122.4(3) . . ?
C00P C00I C00L 119.5(3) . . ?
C00P C00I C00T 118.6(4) . . ?
C00T C00I C00L 121.9(3) . . ?
C00O C00J C00D 121.4(3) . . ?
C00R C00J C00D 119.3(3) . . ?
C00R C00J C00O 119.3(4) . . ?
C00E C00K H00D 108.7 . . ?
C00E C00K H00F 108.7 . . ?
C00G C00K C00E 114.1(2) . . ?
C00G C00K H00D 108.7 . . ?
C00G C00K H00F 108.7 . . ?
H00D C00K H00F 107.6 . . ?
N008 C00L C00I 113.6(3) . . ?
N008 C00L H00H 108.8 . . ?
N008 C00L H00I 108.8 . . ?
C00I C00L H00H 108.8 . . ?
C00I C00L H00I 108.8 . . ?
H00H C00L H00I 107.7 . . ?
C00H C00M H00M 119.4 . . ?
C00H C00M C00S 121.1(4) . . ?
C00S C00M H00M 119.4 . . ?
C00H C00N H00N 119.5 . . ?
C00U C00N C00H 121.1(4) . . ?
C00U C00N H00N 119.5 . . ?
C00J C00O H00O 120.0 . . ?
C00J C00O C00W 120.0(5) . . ?
C00W C00O H00O 120.0 . . ?
C00I C00P H00P 119.4 . . ?
C00I C00P C011 121.2(4) . . ?
C011 C00P H00P 119.4 . . ?
C00S C00Q H00Q 120.2 . . ?
C00S C00Q C00U 119.6(4) . . ?
C00U C00Q H00Q 120.2 . . ?
C00J C00R H00R 120.0 . . ?
C00J C00R C00Y 120.0(5) . . ?
C00Y C00R H00R 120.0 . . ?
C00M C00S H00S 120.0 . . ?
C00Q C00S C00M 120.1(4) . . ?
C00Q C00S H00S 120.0 . . ?
C00I C00T H00T 120.0 . . ?
C00I C00T C010 120.0(4) . . ?
C010 C00T H00T 120.0 . . ?
C00N C00U H00U 119.8 . . ?
C00Q C00U C00N 120.3(4) . . ?
C00Q C00U H00U 119.8 . . ?
Cl02 C00V Cl03 108.6(2) . . ?
Cl02 C00V H00V 108.9 . . ?
Cl03 C00V H00V 108.9 . . ?
Cl00 C00V Cl02 109.4(3) . . ?
Cl00 C00V Cl03 112.3(3) . . ?
Cl00 C00V H00V 108.9 . . ?
C00O C00W H00W 119.7 . . ?
C00X C00W C00O 120.5(5) . . ?
C00X C00W H00W 119.7 . . ?
C00W C00X H00X 119.8 . . ?
C00W C00X C00Y 120.4(4) . . ?
C00Y C00X H00X 119.8 . . ?
C00R C00Y H00Y 120.1 . . ?
C00X C00Y C00R 119.7(5) . . ?
C00X C00Y H00Y 120.1 . . ?
C010 C00Z H00Z 120.1 . . ?
C010 C00Z C011 119.8(5) . . ?
C011 C00Z H00Z 120.1 . . ?
C00T C010 H010 119.8 . . ?
C00Z C010 C00T 120.5(5) . . ?
C00Z C010 H010 119.8 . . ?
C00P C011 H011 120.1 . . ?
C00Z C011 C00P 119.9(5) . . ?
C00Z C011 H011 120.1 . . ?

loop_
_geom_bond_atom_site_label_1
_geom_bond_atom_site_label_2
_geom_bond_distance
_geom_bond_site_symmetry_2
_geom_bond_publ_flag
Cl01 C00G 1.812(3) . ?
Cl02 C00V 1.752(4) . ?
Cl03 C00V 1.756(5) . ?
O004 C00C 1.435(3) . ?
O004 C00D 1.444(3) . ?
Cl00 C00V 1.735(6) . ?
O006 C009 1.200(4) . ?
O007 C00A 1.227(4) . ?
N008 C00A 1.330(4) . ?
N008 C00F 1.455(4) . ?
N008 C00L 1.454(4) . ?
C009 C00A 1.519(4) . ?
C009 C00B 1.528(4) . ?
C00B C00C 1.509(4) . ?
C00B C00E 1.556(4) . ?
C00B C00F 1.543(4) . ?
C00C H00C 0.9800 . ?
C00C C00D 1.471(4) . ?
C00D C00G 1.523(4) . ?
C00D C00J 1.493(4) . ?
C00E H00E 0.9800 . ?
C00E C00H 1.518(4) . ?
C00E C00K 1.534(4) . ?
C00F H00A 0.9700 . ?
C00F H00B 0.9700 . ?
C00G H00G 0.9800 . ?
C00G C00K 1.518(4) . ?
C00H C00M 1.387(5) . ?
C00H C00N 1.393(5) . ?
C00I C00L 1.506(5) . ?
C00I C00P 1.358(5) . ?
C00I C00T 1.380(6) . ?
C00J C00O 1.386(5) . ?
C00J C00R 1.375(6) . ?
C00K H00D 0.9700 . ?
C00K H00F 0.9700 . ?
C00L H00H 0.9700 . ?
C00L H00I 0.9700 . ?
C00M H00M 0.9300 . ?
C00M C00S 1.392(6) . ?
C00N H00N 0.9300 . ?
C00N C00U 1.385(6) . ?
C00O H00O 0.9300 . ?
C00O C00W 1.389(6) . ?
C00P H00P 0.9300 . ?
C00P C011 1.384(7) . ?
C00Q H00Q 0.9300 . ?
C00Q C00S 1.378(7) . ?
C00Q C00U 1.378(7) . ?
C00R H00R 0.9300 . ?
C00R C00Y 1.409(7) . ?
C00S H00S 0.9300 . ?
C00T H00T 0.9300 . ?
C00T C010 1.391(7) . ?
C00U H00U 0.9300 . ?
C00V H00V 0.9800 . ?
C00W H00W 0.9300 . ?
C00W C00X 1.361(9) . ?
C00X H00X 0.9300 . ?
C00X C00Y 1.367(9) . ?
C00Y H00Y 0.9300 . ?
C00Z H00Z 0.9300 . ?
C00Z C010 1.352(9) . ?
C00Z C011 1.365(9) . ?
C010 H010 0.9300 . ?
C011 H011 0.9300 . ?
